data_4027220
loop_
_publ_author_name
'Chinmay Chowdhury'
'Bimolendu Das'
'Sanjukta Mukherjee'
'Basudeb Achari'

_publ_section_title
;
 Palladium-Catalyzed Approach for the General Synthesis of
 (E)-2-Arylmethylidene-N-tosylindolines and
 (E)-2-Arylmethylidene-N-tosyl/nosyltetrahydroquinolines: Access to
 2-Substituted Indoles and Quinolines
;
_journal_name_full 'Journal of Organic Chemistry'
_journal_page_first 5108
_journal_page_last 5119
_journal_paper_doi 10.1021/jo300458v
_journal_volume 77
_journal_year 2012
_chemical_formula_moiety C25H22F3NO3S
_chemical_formula_sum 'C25 H22 F3 N O3 S'
_chemical_formula_weight 473.50
_chemical_melting_point 398(1)
_chemical_name_common Tetrahydroquinoline
_chemical_name_systematic
; 
 ? 
;
_space_group_IT_number 14
_symmetry_cell_setting monoclinic
_symmetry_space_group_name_Hall '-P 2yn'
_symmetry_space_group_name_H-M 'P 1 21/n 1'
_atom_sites_solution_hydrogens geom
_atom_sites_solution_primary direct
_atom_sites_solution_secondary difmap
_audit_creation_method SHELXL-97
_cell_angle_alpha 90.00
_cell_angle_beta 97.691(5)
_cell_angle_gamma 90.00
_cell_formula_units_Z 4
_cell_length_a 11.5728(13)
_cell_length_b 13.8184(16)
_cell_length_c 14.6931(16)
_cell_measurement_reflns_used 9960
_cell_measurement_temperature 296(2)
_cell_measurement_theta_max 25.00
_cell_measurement_theta_min 2.03
_cell_volume 2328.5(5)
_computing_structure_refinement 'SHELXL-97 (Sheldrick, 1997)'
_computing_structure_solution 'SHELXS-97 (Sheldrick, 1990)'
_diffrn_ambient_temperature 296(2)
_diffrn_measured_fraction_theta_full 1.000
_diffrn_measured_fraction_theta_max 1.000
_diffrn_measurement_device_type 'CCD area detector'
_diffrn_measurement_method 'phi and omega scans'
_diffrn_radiation_monochromator graphite
_diffrn_radiation_source 'fine-focus sealed tube'
_diffrn_radiation_type MoK\a
_diffrn_radiation_wavelength 0.71073
_diffrn_reflns_av_R_equivalents 0.0310
_diffrn_reflns_av_sigmaI/netI 0.0160
_diffrn_reflns_limit_h_max 13
_diffrn_reflns_limit_h_min -13
_diffrn_reflns_limit_k_max 16
_diffrn_reflns_limit_k_min -16
_diffrn_reflns_limit_l_max 17
_diffrn_reflns_limit_l_min -17
_diffrn_reflns_number 38575
_diffrn_reflns_theta_full 25.00
_diffrn_reflns_theta_max 25.00
_diffrn_reflns_theta_min 2.03
_exptl_absorpt_coefficient_mu 0.190
_exptl_absorpt_correction_type none
_exptl_crystal_colour colourless
_exptl_crystal_density_diffrn 1.351
_exptl_crystal_description Niddle-shaped
_exptl_crystal_F_000 984
_exptl_crystal_size_max 0.3
_exptl_crystal_size_mid 0.05
_exptl_crystal_size_min 0.05
_refine_diff_density_max 1.166
_refine_diff_density_min -0.380
_refine_diff_density_rms 0.064
_refine_ls_extinction_coef 0.003(2)
_refine_ls_extinction_expression Fc^*^=kFc[1+0.001xFc^2^\l^3^/sin(2\q)]^-1/4^
_refine_ls_extinction_method SHELXL
_refine_ls_goodness_of_fit_ref 1.931
_refine_ls_hydrogen_treatment constr
_refine_ls_matrix_type full
_refine_ls_number_parameters 301
_refine_ls_number_reflns 4107
_refine_ls_number_restraints 0
_refine_ls_restrained_S_all 1.931
_refine_ls_R_factor_all 0.0818
_refine_ls_R_factor_gt 0.0705
_refine_ls_shift/su_max 0.030
_refine_ls_shift/su_mean 0.004
_refine_ls_structure_factor_coef Fsqd
_refine_ls_weighting_details 'calc w=1/[\s^2^(Fo^2^)+(0.1000P)^2^+0.1205P] where P=(Fo^2^+2Fc^2^)/3'
_refine_ls_weighting_scheme calc
_refine_ls_wR_factor_gt 0.2407
_refine_ls_wR_factor_ref 0.2524
_reflns_number_gt 3379
_reflns_number_total 4107
_reflns_threshold_expression >2sigma(I)
_cod_data_source_file jo300458v_si_004.cif
_cod_data_source_block bd_329p
_cod_database_code 4027220

loop_
_symmetry_equiv_pos_as_xyz
'x, y, z'
'-x+1/2, y+1/2, -z+1/2'
'-x, -y, -z'
'x-1/2, -y-1/2, z-1/2'

loop_
_atom_site_label
_atom_site_type_symbol
_atom_site_fract_x
_atom_site_fract_y
_atom_site_fract_z
_atom_site_U_iso_or_equiv
_atom_site_adp_type
_atom_site_occupancy
_atom_site_symmetry_multiplicity
_atom_site_calc_flag
_atom_site_refinement_flags
S1 S 0.12047(7) 0.79576(6) 0.03959(5) 0.0548(4) Uani 1 1 d .
C19 C 0.0461(3) 0.7974(2) 0.1361(2) 0.0528(8) Uani 1 1 d .
C5 C 0.3293(3) 0.7658(2) 0.14063(18) 0.0484(7) Uani 1 1 d .
C6 C 0.3905(3) 0.8062(2) 0.22079(19) 0.0528(8) Uani 1 1 d .
C7 C 0.2766(2) 0.9297(2) 0.08859(18) 0.0480(7) Uani 1 1 d .
C11 C 0.2908(3) 0.9828(2) 0.01533(19) 0.0525(8) Uani 1 1 d .
H11 H 0.2969 0.9488 -0.0384 0.063 Uiso 1 1 calc R
C12 C 0.2981(3) 1.0878(2) 0.00929(19) 0.0517(8) Uani 1 1 d .
C9 C 0.3876(3) 0.9126(3) 0.24163(19) 0.0563(8) Uani 1 1 d .
H9 H 0.3837 0.9215 0.3073 0.068 Uiso 1 1 calc R
C4 C 0.3416(3) 0.6680(3) 0.1220(2) 0.0572(8) Uani 1 1 d .
H4 H 0.3027 0.6419 0.0681 0.069 Uiso 1 1 calc R
C8 C 0.2853(3) 0.9625(3) 0.18722(19) 0.0545(8) Uani 1 1 d .
H8A H 0.2957 1.0321 0.1908 0.065 Uiso 1 1 calc R
H8B H 0.2142 0.9463 0.2121 0.065 Uiso 1 1 calc R
C1 C 0.4600(3) 0.7448(3) 0.2806(2) 0.0652(9) Uani 1 1 d .
H1 H 0.5000 0.7701 0.3345 0.078 Uiso 1 1 calc R
C24 C -0.0230(3) 0.8758(3) 0.1520(2) 0.0626(9) Uani 1 1 d .
H24 H -0.0302 0.9282 0.1119 0.075 Uiso 1 1 calc R
C13 C 0.2249(3) 1.1488(3) 0.0498(2) 0.0616(9) Uani 1 1 d .
H13 H 0.1726 1.1227 0.0859 0.074 Uiso 1 1 calc R
C17 C 0.3747(3) 1.1299(3) -0.0451(2) 0.0674(10) Uani 1 1 d .
H17 H 0.4236 1.0904 -0.0741 0.081 Uiso 1 1 calc R
C15 C 0.3053(3) 1.2878(3) -0.0155(3) 0.0680(10) Uani 1 1 d .
C23 C -0.0805(3) 0.8750(3) 0.2272(3) 0.0717(10) Uani 1 1 d .
H23 H -0.1260 0.9281 0.2381 0.086 Uiso 1 1 calc R
C14 C 0.2280(3) 1.2463(3) 0.0378(3) 0.0704(10) Uani 1 1 d .
H14 H 0.1778 1.2857 0.0657 0.084 Uiso 1 1 calc R
C22 C -0.0734(3) 0.7988(3) 0.2873(3) 0.0737(11) Uani 1 1 d .
C2 C 0.4708(4) 0.6484(3) 0.2620(2) 0.0718(10) Uani 1 1 d .
H2 H 0.5183 0.6092 0.3025 0.086 Uiso 1 1 calc R
C3 C 0.4106(3) 0.6096(3) 0.1824(2) 0.0666(9) Uani 1 1 d .
H3 H 0.4170 0.5440 0.1699 0.080 Uiso 1 1 calc R
C16 C 0.3790(3) 1.2281(3) -0.0564(3) 0.0759(11) Uani 1 1 d .
H16 H 0.4319 1.2547 -0.0917 0.091 Uiso 1 1 calc R
C20 C 0.0542(4) 0.7196(3) 0.1959(3) 0.0773(11) Uani 1 1 d .
H20 H 0.0992 0.6661 0.1852 0.093 Uiso 1 1 calc R
C25 C -0.1409(5) 0.7998(5) 0.3694(4) 0.121(2) Uani 1 1 d .
H25A H -0.1348 0.8627 0.3975 0.182 Uiso 1 1 calc R
H25B H -0.1090 0.7521 0.4132 0.182 Uiso 1 1 calc R
H25C H -0.2214 0.7853 0.3493 0.182 Uiso 1 1 calc R
C21 C -0.0043(4) 0.7217(4) 0.2707(3) 0.0876(13) Uani 1 1 d .
H21 H 0.0029 0.6698 0.3114 0.105 Uiso 1 1 calc R
C18 C 0.3085(5) 1.3930(4) -0.0297(4) 0.0972(15) Uani 1 1 d .
C10 C 0.5873(6) 0.9521(6) 0.2786(6) 0.168(3) Uani 1 1 d .
H10A H 0.5729 0.9695 0.3394 0.252 Uiso 1 1 calc R
H10B H 0.6467 0.9934 0.2602 0.252 Uiso 1 1 calc R
H10C H 0.6127 0.8860 0.2784 0.252 Uiso 1 1 calc R
F2 F 0.3084(5) 1.4196(3) -0.1154(3) 0.179(2) Uani 1 1 d .
F3 F 0.2265(5) 1.4403(2) -0.0039(4) 0.201(3) Uani 1 1 d .
F1 F 0.4083(4) 1.4317(2) 0.0034(4) 0.188(2) Uani 1 1 d .
O2 O 0.1229(2) 0.69887(19) 0.00730(18) 0.0755(8) Uani 1 1 d .
O3 O 0.0746(2) 0.86965(19) -0.02122(15) 0.0698(7) Uani 1 1 d .
O1 O 0.4852(2) 0.9629(2) 0.2177(2) 0.0920(9) Uani 1 1 d .
N1 N 0.2594(2) 0.82726(18) 0.07666(15) 0.0478(6) Uani 1 1 d .

loop_
_atom_site_aniso_label
_atom_site_aniso_U_11
_atom_site_aniso_U_22
_atom_site_aniso_U_33
_atom_site_aniso_U_23
_atom_site_aniso_U_13
_atom_site_aniso_U_12
S1 0.0497(5) 0.0734(6) 0.0403(5) -0.0073(3) 0.0028(3) -0.0081(4)
C19 0.0434(16) 0.064(2) 0.0508(16) -0.0042(13) 0.0051(13) -0.0074(14)
C5 0.0441(15) 0.0631(19) 0.0403(14) -0.0004(13) 0.0143(12) -0.0038(13)
C6 0.0512(17) 0.072(2) 0.0370(14) 0.0000(13) 0.0124(12) -0.0028(14)
C7 0.0412(15) 0.0590(19) 0.0439(15) -0.0049(13) 0.0064(12) -0.0012(13)
C11 0.0492(16) 0.065(2) 0.0436(15) -0.0032(13) 0.0093(12) 0.0018(14)
C12 0.0442(15) 0.063(2) 0.0483(15) 0.0011(14) 0.0072(12) 0.0005(14)
C9 0.0584(18) 0.074(2) 0.0364(13) -0.0088(14) 0.0080(13) -0.0086(16)
C4 0.0603(19) 0.066(2) 0.0477(15) -0.0007(15) 0.0177(14) -0.0030(16)
C8 0.0555(18) 0.064(2) 0.0449(15) -0.0077(13) 0.0109(13) -0.0015(14)
C1 0.070(2) 0.084(3) 0.0412(16) 0.0087(16) 0.0035(15) 0.0012(18)
C24 0.0558(19) 0.070(2) 0.0616(19) 0.0048(15) 0.0066(15) -0.0016(16)
C13 0.0535(18) 0.070(2) 0.0647(19) 0.0070(16) 0.0202(15) 0.0027(16)
C17 0.065(2) 0.074(3) 0.069(2) 0.0066(16) 0.0312(17) 0.0061(17)
C15 0.059(2) 0.069(2) 0.076(2) 0.0043(18) 0.0107(18) -0.0001(17)
C23 0.061(2) 0.083(3) 0.074(2) -0.0099(19) 0.0174(17) 0.0037(18)
C14 0.063(2) 0.073(3) 0.079(2) -0.0019(19) 0.0211(18) 0.0108(18)
C22 0.058(2) 0.107(3) 0.059(2) 0.0060(19) 0.0170(17) -0.002(2)
C2 0.080(2) 0.083(3) 0.0524(18) 0.0173(18) 0.0101(17) 0.011(2)
C3 0.077(2) 0.063(2) 0.065(2) 0.0112(16) 0.0283(18) 0.0082(18)
C16 0.067(2) 0.077(3) 0.090(3) 0.015(2) 0.032(2) -0.0037(19)
C20 0.070(2) 0.081(3) 0.086(2) 0.021(2) 0.028(2) 0.0158(19)
C25 0.107(4) 0.175(6) 0.093(3) 0.020(3) 0.058(3) 0.020(3)
C21 0.079(3) 0.105(3) 0.085(3) 0.036(2) 0.031(2) 0.013(2)
C18 0.095(3) 0.068(3) 0.134(4) 0.007(3) 0.033(3) 0.001(3)
C10 0.102(4) 0.195(8) 0.184(6) 0.037(5) -0.066(4) -0.046(5)
F2 0.264(6) 0.108(3) 0.168(4) 0.057(3) 0.047(4) 0.025(3)
F3 0.204(4) 0.075(2) 0.357(7) 0.036(3) 0.164(5) 0.032(2)
F1 0.160(4) 0.079(2) 0.311(6) 0.006(3) -0.016(4) -0.034(2)
O2 0.0683(16) 0.090(2) 0.0681(15) -0.0304(13) 0.0070(12) -0.0186(13)
O3 0.0594(14) 0.101(2) 0.0463(12) 0.0100(11) -0.0051(10) -0.0050(12)
O1 0.0695(18) 0.106(2) 0.097(2) -0.0092(17) -0.0019(15) -0.0166(15)
N1 0.0485(14) 0.0577(16) 0.0375(11) -0.0028(10) 0.0063(10) -0.0029(11)

loop_
_atom_type_symbol
_atom_type_description
_atom_type_scat_dispersion_real
_atom_type_scat_dispersion_imag
_atom_type_scat_source
C C 0.0033 0.0016 'International Tables Vol C Tables 4.2.6.8 and 6.1.1.4'
H H 0.0000 0.0000 'International Tables Vol C Tables 4.2.6.8 and 6.1.1.4'
N N 0.0061 0.0033 'International Tables Vol C Tables 4.2.6.8 and 6.1.1.4'
O O 0.0106 0.0060 'International Tables Vol C Tables 4.2.6.8 and 6.1.1.4'
F F 0.0171 0.0103 'International Tables Vol C Tables 4.2.6.8 and 6.1.1.4'
S S 0.1246 0.1234 'International Tables Vol C Tables 4.2.6.8 and 6.1.1.4'

loop_
_geom_angle_atom_site_label_1
_geom_angle_atom_site_label_2
_geom_angle_atom_site_label_3
_geom_angle
O3 S1 O2 119.47(16)
O3 S1 N1 106.21(13)
O2 S1 N1 106.90(15)
O3 S1 C19 108.60(15)
O2 S1 C19 108.37(16)
N1 S1 C19 106.60(13)
C20 C19 C24 119.5(3)
C20 C19 S1 120.3(3)
C24 C19 S1 120.2(3)
C4 C5 C6 119.9(3)
C4 C5 N1 120.7(3)
C6 C5 N1 119.4(3)
C1 C6 C5 118.0(3)
C1 C6 C9 119.5(3)
C5 C6 C9 122.5(3)
C11 C7 N1 118.3(2)
C11 C7 C8 127.7(3)
N1 C7 C8 113.8(2)
C7 C11 C12 127.8(3)
C7 C11 H11 116.1
C12 C11 H11 116.1
C13 C12 C17 117.6(3)
C13 C12 C11 122.5(3)
C17 C12 C11 119.7(3)
O1 C9 C6 113.0(3)
O1 C9 C8 104.0(3)
C6 C9 C8 112.1(3)
O1 C9 H9 109.2
C6 C9 H9 109.2
C8 C9 H9 109.2
C3 C4 C5 120.6(3)
C3 C4 H4 119.7
C5 C4 H4 119.7
C9 C8 C7 108.7(3)
C9 C8 H8A 110.0
C7 C8 H8A 110.0
C9 C8 H8B 110.0
C7 C8 H8B 110.0
H8A C8 H8B 108.3
C2 C1 C6 121.7(3)
C2 C1 H1 119.1
C6 C1 H1 119.1
C23 C24 C19 119.1(3)
C23 C24 H24 120.5
C19 C24 H24 120.5
C14 C13 C12 121.3(3)
C14 C13 H13 119.3
C12 C13 H13 119.4
C16 C17 C12 121.2(3)
C16 C17 H17 119.4
C12 C17 H17 119.4
C16 C15 C14 118.7(4)
C16 C15 C18 120.0(4)
C14 C15 C18 121.2(4)
C24 C23 C22 122.3(4)
C24 C23 H23 118.8
C22 C23 H23 118.8
C13 C14 C15 120.8(3)
C13 C14 H14 119.6
C15 C14 H14 119.6
C23 C22 C21 117.9(3)
C23 C22 C25 120.7(4)
C21 C22 C25 121.3(4)
C1 C2 C3 119.8(3)
C1 C2 H2 120.1
C3 C2 H2 120.1
C4 C3 C2 120.0(3)
C4 C3 H3 120.0
C2 C3 H3 120.0
C17 C16 C15 120.3(3)
C17 C16 H16 119.8
C15 C16 H16 119.8
C21 C20 C19 119.7(4)
C21 C20 H20 120.1
C19 C20 H20 120.1
C22 C25 H25A 109.5
C22 C25 H25B 109.5
H25A C25 H25B 109.5
C22 C25 H25C 109.5
H25A C25 H25C 109.5
H25B C25 H25C 109.5
C20 C21 C22 121.5(4)
C20 C21 H21 119.3
C22 C21 H21 119.3
F3 C18 F1 109.9(6)
F3 C18 F2 103.9(5)
F1 C18 F2 97.5(5)
F3 C18 C15 116.0(4)
F1 C18 C15 113.0(5)
F2 C18 C15 114.6(5)
O1 C10 H10A 109.5
O1 C10 H10B 109.5
H10A C10 H10B 109.5
O1 C10 H10C 109.5
H10A C10 H10C 109.5
H10B C10 H10C 109.5
C10 O1 C9 115.2(4)
C5 N1 C7 116.6(2)
C5 N1 S1 119.3(2)
C7 N1 S1 113.85(19)

loop_
_geom_bond_atom_site_label_1
_geom_bond_atom_site_label_2
_geom_bond_distance
S1 O3 1.413(2)
S1 O2 1.422(3)
S1 N1 1.684(3)
S1 C19 1.754(3)
C19 C20 1.383(5)
C19 C24 1.385(5)
C5 C4 1.389(5)
C5 C6 1.406(4)
C5 N1 1.434(4)
C6 C1 1.396(5)
C6 C9 1.504(5)
C7 C11 1.331(4)
C7 N1 1.437(4)
C7 C8 1.509(4)
C11 C12 1.456(5)
C11 H11 0.9300
C12 C13 1.385(5)
C12 C17 1.397(4)
C9 O1 1.410(4)
C9 C8 1.504(5)
C9 H9 0.9800
C4 C3 1.374(5)
C4 H4 0.9300
C8 H8A 0.9700
C8 H8B 0.9700
C1 C2 1.369(5)
C1 H1 0.9300
C24 C23 1.364(5)
C24 H24 0.9300
C13 C14 1.359(6)
C13 H13 0.9300
C17 C16 1.369(5)
C17 H17 0.9300
C15 C16 1.380(6)
C15 C14 1.389(5)
C15 C18 1.469(6)
C23 C22 1.370(6)
C23 H23 0.9300
C14 H14 0.9300
C22 C21 1.373(6)
C22 C25 1.522(6)
C2 C3 1.386(5)
C2 H2 0.9300
C3 H3 0.9300
C16 H16 0.9300
C20 C21 1.367(6)
C20 H20 0.9300
C25 H25A 0.9600
C25 H25B 0.9600
C25 H25C 0.9600
C21 H21 0.9300
C18 F3 1.253(6)
C18 F1 1.306(7)
C18 F2 1.311(6)
C10 O1 1.393(6)
C10 H10A 0.9600
C10 H10B 0.9600
C10 H10C 0.9600
